data_4033890
loop_
_publ_author_name
'Wang, Pengzhi'
'Chau Nguyen, Khiem'
'Lindsey, Jonathan S.'

_publ_section_title
;
 Synthesis of the Ring C Pyrrole of Native Chlorophylls and
 Bacteriochlorophylls.
;
_journal_issue 17
_journal_name_full 'The Journal of organic chemistry'
_journal_page_first 11286
_journal_page_last 11293
_journal_paper_doi 10.1021/acs.joc.9b01650
_journal_volume 84
_journal_year 2019
_chemical_formula_sum 'C11.99 H11.96 I1.01 N O2 S'
_chemical_formula_weight 362.83
_chemical_name_common Py-Ts-Me-I
_space_group_crystal_system orthorhombic
_space_group_IT_number 61
_space_group_name_Hall '-P 2ac 2ab'
_space_group_name_H-M_alt 'P b c a'
_atom_sites_solution_hydrogens geom
_cell_angle_alpha 90
_cell_angle_beta 90
_cell_angle_gamma 90
_cell_formula_units_Z 8
_cell_length_a 6.3705(3)
_cell_length_b 16.0873(7)
_cell_length_c 25.9006(11)
_cell_measurement_reflns_used 9942
_cell_measurement_temperature 100.(2)
_cell_measurement_theta_max 27.8710
_cell_measurement_theta_min 2.5328
_cell_volume 2654.4(2)
_computing_cell_refinement 'SAINT V8.38A (Bruker AXS Inc., 2017)'
_computing_data_collection 'Bruker Instrument Service v2013.12.0.0'
_computing_data_reduction 'SAINT V8.38A (Bruker AXS Inc., 2017)'
_computing_molecular_graphics 'shelXle (C.B. Huebschle, rev 882)'
_computing_structure_refinement 'SHELXL-2017/1 (Sheldrick, 2017)'
_diffrn_ambient_temperature 100.(2)
_diffrn_detector_area_resol_mean 8.3333
_diffrn_measured_fraction_theta_full 1.000
_diffrn_measured_fraction_theta_max 1.000
_diffrn_measurement_device_type 'Bruker-Nonius X8 Kappa APEX II'
_diffrn_measurement_method 'phi and omega scans'
_diffrn_radiation_monochromator graphite
_diffrn_radiation_type MoK\a
_diffrn_radiation_wavelength 0.71073
_diffrn_reflns_av_R_equivalents 0.0726
_diffrn_reflns_av_unetI/netI 0.0278
_diffrn_reflns_limit_h_max 8
_diffrn_reflns_limit_h_min -8
_diffrn_reflns_limit_k_max 21
_diffrn_reflns_limit_k_min -21
_diffrn_reflns_limit_l_max 34
_diffrn_reflns_limit_l_min -34
_diffrn_reflns_number 61299
_diffrn_reflns_theta_full 28.27
_diffrn_reflns_theta_max 28.27
_diffrn_reflns_theta_min 2.53
_diffrn_source 'fine-focus sealed tube'
_exptl_absorpt_coefficient_mu 2.594
_exptl_absorpt_correction_T_max 0.88
_exptl_absorpt_correction_T_min 0.67
_exptl_absorpt_correction_type numerical
_exptl_absorpt_process_details
;
SADABS-2016/2 - Bruker AXS area detector scaling and absorption correction
;
_exptl_crystal_colour colourless
_exptl_crystal_density_diffrn 1.816
_exptl_crystal_density_method 'not measured'
_exptl_crystal_description rod
_exptl_crystal_F_000 1413
_exptl_crystal_size_max 0.198
_exptl_crystal_size_mid 0.065
_exptl_crystal_size_min 0.050
_refine_diff_density_max 0.837
_refine_diff_density_min -1.046
_refine_ls_extinction_method none
_refine_ls_goodness_of_fit_ref 1.218
_refine_ls_hydrogen_treatment constr
_refine_ls_matrix_type full
_refine_ls_number_parameters 166
_refine_ls_number_reflns 3295
_refine_ls_number_restraints 13
_refine_ls_restrained_S_all 1.218
_refine_ls_R_factor_all 0.0625
_refine_ls_R_factor_gt 0.0450
_refine_ls_shift/su_max 0.000
_refine_ls_shift/su_mean 0.000
_refine_ls_structure_factor_coef Fsqd
_refine_ls_weighting_details 'w=1/[\s^2^(Fo^2^)+20.1574P] where P=(Fo^2^+2Fc^2^)/3'
_refine_ls_weighting_scheme calc
_refine_ls_wR_factor_gt 0.0805
_refine_ls_wR_factor_ref 0.0850
_reflns_number_gt 2611
_reflns_number_total 3295
_reflns_threshold_expression 'I > 2\s(I)'
_cod_data_source_file jo9b01650_si_003.cif
_cod_data_source_block rds815
_cod_depositor_comments
;
The following automatic conversions were performed:

data item '_exptl_absorpt_correction_type' value 'Numerical' was
changed to 'numerical' in accordance with the
/home/data/users/saulius/crontab/automatic-downloads/current/ACS/lib/dictionaries/cif_core.dic
dictionary named 'cif_core.dic' version 2.4.2 last updated on
2011-04-26.

Automatic conversion script
Id: cif_fix_values 6909 2019-04-08 15:41:33Z antanas 
;
_cod_database_code 4033890

loop_
_space_group_symop_operation_xyz
'x, y, z'
'-x+1/2, -y, z+1/2'
'-x, y+1/2, -z+1/2'
'x+1/2, -y+1/2, -z'
'-x, -y, -z'
'x-1/2, y, -z-1/2'
'x, -y-1/2, z-1/2'
'-x-1/2, y-1/2, z'

loop_
_atom_site_type_symbol
_atom_site_label
_atom_site_fract_x
_atom_site_fract_y
_atom_site_fract_z
_atom_site_U_iso_or_equiv
_atom_site_adp_type
_atom_site_calc_flag
_atom_site_refinement_flags_adp
_atom_site_refinement_flags_occupancy
_atom_site_refinement_flags_posn
_atom_site_occupancy
_atom_site_disorder_assembly
_atom_site_disorder_group
I I1 0.21662(5) 0.83019(2) 0.06624(2) 0.02419(10) Uani d . . D 1.0 . .
S S1 0.22594(19) 0.86933(7) -0.15371(4) 0.0154(2) Uani d . . . 1.0 . .
O O1 0.4479(5) 0.8583(2) -0.15234(13) 0.0207(8) Uani d . . . 1.0 . .
O O2 0.1321(6) 0.9351(2) -0.18189(13) 0.0211(8) Uani d . . . 1.0 . .
N N1 0.1554(6) 0.8835(3) -0.09240(15) 0.0162(8) Uani d . . . 1.0 . .
C C1 0.2625(7) 0.8506(3) -0.05033(17) 0.0150(9) Uani d . . . 1.0 . .
H H1 0.398698 0.826537 -0.050651 0.018 Uiso calc U . R 1.0 . .
C C2 0.1341(7) 0.8597(3) -0.00838(18) 0.0166(10) Uani d . . D 1.0 . .
C C3 -0.0601(7) 0.8967(3) -0.02466(19) 0.0159(10) Uani d . . D 1.0 . .
C C4 -0.0432(8) 0.9095(3) -0.07625(19) 0.0195(11) Uani d . . . 1.0 . .
H H4 -0.148929 0.932438 -0.097834 0.023 Uiso calc U . R 1.0 . .
C C5 -0.2443(9) 0.9155(4) 0.0100(3) 0.0216(12) Uani d U P . 0.9853(18) A 1
H H5A -0.301064 0.8635 0.023906 0.032 Uiso calc U P R 0.9853(18) A 1
H H5B -0.353353 0.944227 -0.00983 0.032 Uiso calc U P R 0.9853(18) A 1
H H5C -0.198163 0.951126 0.038568 0.032 Uiso calc U P R 0.9853(18) A 1
C C6 0.1062(7) 0.7751(3) -0.17101(17) 0.0125(9) Uani d . . . 1.0 . .
C C7 0.2087(8) 0.7002(3) -0.16069(17) 0.0160(9) Uani d . . . 1.0 . .
H H7 0.3459 0.700403 -0.146302 0.019 Uiso calc U . R 1.0 . .
C C8 0.1100(8) 0.6262(3) -0.17147(18) 0.0180(10) Uani d . . . 1.0 . .
H H8 0.179337 0.575046 -0.164663 0.022 Uiso calc U . R 1.0 . .
C C9 -0.0927(8) 0.6260(3) -0.19248(17) 0.0174(10) Uani d . . . 1.0 . .
C C10 -0.1906(7) 0.7012(3) -0.20290(17) 0.0179(10) Uani d . . . 1.0 . .
H H10 -0.326836 0.701055 -0.217786 0.021 Uiso calc U . R 1.0 . .
C C11 -0.0951(7) 0.7762(3) -0.19219(17) 0.0166(10) Uani d . . . 1.0 . .
H H11 -0.164578 0.827228 -0.199068 0.02 Uiso calc U . R 1.0 . .
C C12 -0.2022(9) 0.5453(3) -0.2031(2) 0.0253(11) Uani d . . . 1.0 . .
H H12A -0.351068 0.55039 -0.194134 0.038 Uiso calc U . R 1.0 . .
H H12B -0.138175 0.501094 -0.182373 0.038 Uiso calc U . R 1.0 . .
H H12C -0.188936 0.531543 -0.239855 0.038 Uiso calc U . R 1.0 . .
I I2 -0.264(4) 0.9029(16) 0.0328(8) 0.016(8) Uani d U P D 0.0147(18) A 2

loop_
_atom_site_aniso_label
_atom_site_aniso_U_11
_atom_site_aniso_U_22
_atom_site_aniso_U_33
_atom_site_aniso_U_12
_atom_site_aniso_U_13
_atom_site_aniso_U_23
I1 0.01519(14) 0.0412(2) 0.01616(14) -0.00187(15) -0.00044(13) 0.00345(15)
S1 0.0142(5) 0.0177(6) 0.0143(5) -0.0007(5) 0.0003(4) 0.0007(4)
O1 0.0126(16) 0.028(2) 0.0220(18) -0.0034(14) 0.0029(14) -0.0006(15)
O2 0.0243(18) 0.0161(18) 0.0230(18) -0.0006(15) -0.0012(15) 0.0047(14)
N1 0.0128(18) 0.023(2) 0.0134(19) 0.0030(16) -0.0018(15) -0.0008(17)
C1 0.013(2) 0.013(2) 0.020(2) -0.0013(17) -0.0026(17) -0.0018(16)
C2 0.013(2) 0.020(3) 0.016(2) -0.0057(19) -0.0020(18) -0.0025(19)
C3 0.013(2) 0.014(2) 0.020(2) -0.0032(18) -0.0001(18) -0.0033(19)
C4 0.015(2) 0.023(3) 0.021(3) 0.0015(19) -0.0039(19) -0.005(2)
C5 0.007(2) 0.030(3) 0.027(3) -0.002(2) 0.002(3) -0.009(3)
C6 0.012(2) 0.016(2) 0.010(2) -0.0012(17) 0.0005(16) -0.0023(17)
C7 0.013(2) 0.019(2) 0.016(2) 0.0035(19) -0.0014(18) 0.0002(18)
C8 0.020(2) 0.018(3) 0.016(2) 0.003(2) 0.0009(19) 0.003(2)
C9 0.019(2) 0.023(3) 0.010(2) -0.001(2) 0.0018(18) -0.0001(19)
C10 0.011(2) 0.028(3) 0.015(2) -0.0012(19) -0.0014(18) -0.001(2)
C11 0.013(2) 0.023(3) 0.013(2) 0.0055(19) -0.0005(17) 0.0001(19)
C12 0.026(3) 0.027(3) 0.022(2) -0.008(2) -0.001(2) 0.000(2)
I2 0.015(10) 0.012(10) 0.020(11) 0.001(7) 0.006(8) -0.004(7)

loop_
_atom_type_symbol
_atom_type_description
_atom_type_scat_dispersion_real
_atom_type_scat_dispersion_imag
_atom_type_scat_source
C C 0.0033 0.0016 'International Tables Vol C Tables 4.2.6.8 and 6.1.1.4'
H H 0.0000 0.0000 'International Tables Vol C Tables 4.2.6.8 and 6.1.1.4'
I I -0.4742 1.8119 'International Tables Vol C Tables 4.2.6.8 and 6.1.1.4'
O O 0.0106 0.0060 'International Tables Vol C Tables 4.2.6.8 and 6.1.1.4'
S S 0.1246 0.1234 'International Tables Vol C Tables 4.2.6.8 and 6.1.1.4'
N N 0.0061 0.0033 'International Tables Vol C Tables 4.2.6.8 and 6.1.1.4'

loop_
_geom_angle_atom_site_label_1
_geom_angle_atom_site_label_2
_geom_angle_atom_site_label_3
_geom_angle
O2 S1 O1 121.6(2)
O2 S1 N1 106.0(2)
O1 S1 N1 105.1(2)
O2 S1 C6 109.3(2)
O1 S1 C6 109.3(2)
N1 S1 C6 104.1(2)
C1 N1 C4 108.9(4)
C1 N1 S1 124.3(3)
C4 N1 S1 124.8(3)
C2 C1 N1 106.8(4)
C2 C1 H1 126.6
N1 C1 H1 126.6
C1 C2 C3 109.0(4)
C1 C2 I1 124.6(4)
C3 C2 I1 126.3(3)
C4 C3 C2 106.5(4)
C4 C3 C5 128.2(5)
C2 C3 C5 125.3(4)
C4 C3 I2 141.8(9)
C2 C3 I2 111.4(9)
C3 C4 N1 108.7(4)
C3 C4 H4 125.6
N1 C4 H4 125.6
C3 C5 H5A 109.5
C3 C5 H5B 109.5
H5A C5 H5B 109.5
C3 C5 H5C 109.5
H5A C5 H5C 109.5
H5B C5 H5C 109.5
C11 C6 C7 121.1(4)
C11 C6 S1 119.3(4)
C7 C6 S1 119.5(3)
C8 C7 C6 119.6(4)
C8 C7 H7 120.2
C6 C7 H7 120.2
C7 C8 C9 120.1(5)
C7 C8 H8 119.9
C9 C8 H8 119.9
C10 C9 C8 119.2(5)
C10 C9 C12 120.7(4)
C8 C9 C12 120.1(5)
C11 C10 C9 121.7(4)
C11 C10 H10 119.2
C9 C10 H10 119.2
C10 C11 C6 118.3(5)
C10 C11 H11 120.9
C6 C11 H11 120.9
C9 C12 H12A 109.5
C9 C12 H12B 109.5
H12A C12 H12B 109.5
C9 C12 H12C 109.5
H12A C12 H12C 109.5
H12B C12 H12C 109.5

loop_
_geom_bond_atom_site_label_1
_geom_bond_atom_site_label_2
_geom_bond_distance
I1 C2 2.058(5)
S1 O2 1.418(4)
S1 O1 1.425(4)
S1 N1 1.666(4)
S1 C6 1.755(5)
N1 C1 1.390(6)
N1 C4 1.397(6)
C1 C2 1.368(6)
C1 H1 0.95
C2 C3 1.436(7)
C3 C4 1.356(7)
C3 C5 1.509(7)
C3 I2 1.978(17)
C4 H4 0.95
C5 H5A 0.98
C5 H5B 0.98
C5 H5C 0.98
C6 C11 1.395(6)
C6 C7 1.396(6)
C7 C8 1.376(7)
C7 H7 0.95
C8 C9 1.401(7)
C8 H8 0.95
C9 C10 1.387(7)
C9 C12 1.500(7)
C10 C11 1.379(7)
C10 H10 0.95
C11 H11 0.95
C12 H12A 0.98
C12 H12B 0.98
C12 H12C 0.98

loop_
_geom_torsion_atom_site_label_1
_geom_torsion_atom_site_label_2
_geom_torsion_atom_site_label_3
_geom_torsion_atom_site_label_4
_geom_torsion
O2 S1 N1 C1 -158.5(4)
O1 S1 N1 C1 -28.6(4)
C6 S1 N1 C1 86.3(4)
O2 S1 N1 C4 39.6(5)
O1 S1 N1 C4 169.5(4)
C6 S1 N1 C4 -75.6(4)
C4 N1 C1 C2 -2.5(5)
S1 N1 C1 C2 -166.8(4)
N1 C1 C2 C3 1.7(5)
N1 C1 C2 I1 -175.3(3)
C1 C2 C3 C4 -0.4(6)
I1 C2 C3 C4 176.6(4)
C1 C2 C3 C5 178.9(5)
I1 C2 C3 C5 -4.1(7)
C1 C2 C3 I2 175.1(8)
I1 C2 C3 I2 -7.9(9)
C2 C3 C4 N1 -1.2(6)
C5 C3 C4 N1 179.5(5)
I2 C3 C4 N1 -174.4(13)
C1 N1 C4 C3 2.3(6)
S1 N1 C4 C3 166.5(4)
O2 S1 C6 C11 -22.5(4)
O1 S1 C6 C11 -157.7(4)
N1 S1 C6 C11 90.4(4)
O2 S1 C6 C7 161.1(4)
O1 S1 C6 C7 25.9(4)
N1 S1 C6 C7 -86.0(4)
C11 C6 C7 C8 -0.1(7)
S1 C6 C7 C8 176.2(4)
C6 C7 C8 C9 -0.3(7)
C7 C8 C9 C10 0.9(7)
C7 C8 C9 C12 -178.6(4)
C8 C9 C10 C11 -1.3(7)
C12 C9 C10 C11 178.3(5)
C9 C10 C11 C6 0.9(7)
C7 C6 C11 C10 -0.2(7)
S1 C6 C11 C10 -176.5(3)
